data_1507827
loop_
_publ_author_name
'Hashiguchi, Masahiko'
'Obata, Naoki'
'Maruyama, Masashi'
'Yeo, Kee Sheng'
'Ueno, Takao'
'Ikebe, Tomohiko'
'Takahashi, Isao'
'Matsuo, Yutaka'

_publ_section_title
;
 FeCl3-mediated synthesis of fullerenyl esters as low-LUMO acceptors for
 organic photovoltaic devices.
;
_journal_issue 13
_journal_name_full 'Organic letters'
_journal_page_first 3276
_journal_page_last 3279
_journal_paper_doi 10.1021/ol301186u
_journal_volume 14
_journal_year 2012
_chemical_formula_sum 'C77 H14 O4 S2'
_chemical_formula_weight 1067.00
_chemical_name_systematic
; 
 ? 
;
_space_group_IT_number 14
_symmetry_cell_setting monoclinic
_symmetry_space_group_name_Hall '-P 2yn'
_symmetry_space_group_name_H-M 'P 1 21/n 1'
_atom_sites_solution_hydrogens geom
_atom_sites_solution_primary direct
_atom_sites_solution_secondary difmap
_audit_creation_method SHELXL-97
_cell_angle_alpha 90.00
_cell_angle_beta 98.3298(15)
_cell_angle_gamma 90.00
_cell_formula_units_Z 4
_cell_length_a 9.8980(3)
_cell_length_b 15.7352(4)
_cell_length_c 27.3241(7)
_cell_measurement_temperature 296(2)
_cell_volume 4210.8(2)
_computing_structure_refinement 'SHELXL-97 (Sheldrick, 1997)'
_computing_structure_solution 'SHELXS-97 (Sheldrick, 1990)'
_diffrn_ambient_temperature 296(2)
_diffrn_measured_fraction_theta_full 0.999
_diffrn_measured_fraction_theta_max 0.999
_diffrn_radiation_monochromator graphite
_diffrn_radiation_source 'fine-focus sealed tube'
_diffrn_radiation_type CuK\a
_diffrn_radiation_wavelength 1.54187
_diffrn_reflns_av_R_equivalents 0.1189
_diffrn_reflns_av_sigmaI/netI 0.1025
_diffrn_reflns_limit_h_max 11
_diffrn_reflns_limit_h_min -11
_diffrn_reflns_limit_k_max 18
_diffrn_reflns_limit_k_min -18
_diffrn_reflns_limit_l_max 32
_diffrn_reflns_limit_l_min -32
_diffrn_reflns_number 46184
_diffrn_reflns_theta_full 66.99
_diffrn_reflns_theta_max 66.99
_diffrn_reflns_theta_min 3.25
_exptl_absorpt_coefficient_mu 1.718
_exptl_absorpt_correction_T_max 0.8470
_exptl_absorpt_correction_T_min 0.8470
_exptl_crystal_density_diffrn 1.683
_exptl_crystal_density_method 'not measured'
_exptl_crystal_F_000 2160
_exptl_crystal_size_max 0.20
_exptl_crystal_size_mid 0.15
_exptl_crystal_size_min 0.15
_refine_diff_density_max 0.665
_refine_diff_density_min -0.534
_refine_diff_density_rms 0.102
_refine_ls_extinction_coef 0.00109(17)
_refine_ls_extinction_expression Fc^*^=kFc[1+0.001xFc^2^\l^3^/sin(2\q)]^-1/4^
_refine_ls_extinction_method SHELXL
_refine_ls_goodness_of_fit_ref 1.276
_refine_ls_hydrogen_treatment mixed
_refine_ls_matrix_type full
_refine_ls_number_parameters 751
_refine_ls_number_reflns 7491
_refine_ls_number_restraints 0
_refine_ls_restrained_S_all 1.276
_refine_ls_R_factor_all 0.1457
_refine_ls_R_factor_gt 0.0984
_refine_ls_shift/su_max 0.002
_refine_ls_shift/su_mean 0.000
_refine_ls_structure_factor_coef Fsqd
_refine_ls_weighting_details 'calc w=1/[\s^2^(Fo^2^)+(0.1000P)^2^+0.0000P] where P=(Fo^2^+2Fc^2^)/3'
_refine_ls_weighting_scheme calc
_refine_ls_wR_factor_gt 0.2266
_refine_ls_wR_factor_ref 0.2686
_reflns_number_gt 4115
_reflns_number_total 7491
_reflns_threshold_expression >2sigma(I)
_cod_data_source_file ol301186u_si_002.cif
_cod_data_source_block compound3
_cod_depositor_comments
;
The following automatic conversions were performed:

'_symmetry_cell_setting' value 'Monoclinic' changed to 'monoclinic'
according to /home/saulius/struct/CIF-dictionaries/cif_core.dic
dictionary named 'cif_core.dic' version 2.4.1 from 2010-06-29.

Automatic conversion script
Id: cif_fix_values 1891 2012-01-12 08:04:46Z andrius 

 Adding full bibliography for 1507826--1507828.cif.
;
_cod_original_sg_symbol_H-M 'P 21/n'
_cod_database_code 1507827

loop_
_symmetry_equiv_pos_as_xyz
'x, y, z'
'-x+1/2, y+1/2, -z+1/2'
'-x, -y, -z'
'x-1/2, -y-1/2, z-1/2'

loop_
_atom_site_label
_atom_site_type_symbol
_atom_site_fract_x
_atom_site_fract_y
_atom_site_fract_z
_atom_site_U_iso_or_equiv
_atom_site_adp_type
_atom_site_occupancy
_atom_site_symmetry_multiplicity
_atom_site_calc_flag
_atom_site_refinement_flags
C1 C 0.1769(5) 0.4003(3) 0.10338(17) 0.0427(12) Uani 1 1 d .
C2 C 0.0957(5) 0.3340(3) 0.13203(17) 0.0407(12) Uani 1 1 d .
C3 C -0.0574(5) 0.3456(3) 0.12341(18) 0.0418(12) Uani 1 1 d .
C4 C -0.1285(5) 0.3978(3) 0.08821(16) 0.0406(12) Uani 1 1 d .
C5 C -0.0525(5) 0.4581(3) 0.06121(15) 0.0397(12) Uani 1 1 d .
C6 C 0.0857(5) 0.4639(3) 0.07091(16) 0.0425(12) Uani 1 1 d .
C7 C 0.1481(5) 0.5470(3) 0.07592(17) 0.0430(12) Uani 1 1 d .
C8 C 0.2607(5) 0.5447(3) 0.11571(18) 0.0452(12) Uani 1 1 d .
C9 C 0.2695(5) 0.4616(3) 0.13685(18) 0.0416(12) Uani 1 1 d .
C10 C 0.3025(5) 0.4517(3) 0.18666(18) 0.0429(12) Uani 1 1 d .
C11 C 0.2287(5) 0.3886(3) 0.21316(17) 0.0421(12) Uani 1 1 d .
C12 C 0.1270(5) 0.3404(3) 0.18791(17) 0.0397(11) Uani 1 1 d .
C13 C 0.0018(5) 0.3289(3) 0.20870(18) 0.0452(12) Uani 1 1 d .
C14 C -0.1107(5) 0.3321(3) 0.16936(18) 0.0468(13) Uani 1 1 d .
C15 C -0.2352(5) 0.3685(3) 0.17710(17) 0.0422(12) Uani 1 1 d .
C16 C -0.3075(5) 0.4206(3) 0.13946(18) 0.0427(12) Uani 1 1 d .
C17 C -0.2541(5) 0.4359(3) 0.09649(18) 0.0459(13) Uani 1 1 d .
C18 C -0.2602(5) 0.5203(3) 0.07477(17) 0.0459(13) Uani 1 1 d .
C19 C -0.1362(5) 0.5338(3) 0.05319(17) 0.0443(12) Uani 1 1 d .
C20 C -0.0775(5) 0.6138(3) 0.05581(16) 0.0438(12) Uani 1 1 d .
C21 C 0.0687(5) 0.6199(3) 0.06758(17) 0.0454(12) Uani 1 1 d .
C22 C 0.1005(5) 0.6952(3) 0.09945(18) 0.0471(13) Uani 1 1 d .
C23 C 0.2098(5) 0.6927(3) 0.13707(19) 0.0501(13) Uani 1 1 d .
C24 C 0.2933(5) 0.6163(3) 0.14576(19) 0.0464(13) Uani 1 1 d .
C25 C 0.3283(5) 0.6054(3) 0.19824(19) 0.0458(12) Uani 1 1 d .
C26 C 0.3329(5) 0.5243(3) 0.21797(19) 0.0477(13) Uani 1 1 d .
C27 C 0.2792(5) 0.5081(4) 0.26412(18) 0.0481(13) Uani 1 1 d .
C28 C 0.2156(5) 0.4258(3) 0.26049(17) 0.0456(12) Uani 1 1 d .
C29 C 0.0981(5) 0.4126(3) 0.28188(17) 0.0463(12) Uani 1 1 d .
C30 C -0.0128(5) 0.3619(3) 0.25489(17) 0.0432(12) Uani 1 1 d .
C31 C -0.1404(5) 0.4010(3) 0.26295(17) 0.0438(12) Uani 1 1 d .
C32 C -0.2486(5) 0.4038(3) 0.22487(19) 0.0452(12) Uani 1 1 d .
C33 C -0.3325(5) 0.4793(3) 0.21676(18) 0.0460(13) Uani 1 1 d .
C34 C -0.3689(5) 0.4895(3) 0.16359(19) 0.0449(12) Uani 1 1 d .
C35 C -0.3735(5) 0.5710(3) 0.14383(19) 0.0478(13) Uani 1 1 d .
C36 C -0.3196(5) 0.5855(3) 0.09744(18) 0.0476(13) Uani 1 1 d .
C37 C -0.2568(5) 0.6683(3) 0.10074(18) 0.0489(13) Uani 1 1 d .
C38 C -0.1375(5) 0.6823(3) 0.07986(18) 0.0480(13) Uani 1 1 d .
C39 C -0.0262(6) 0.7332(3) 0.10696(18) 0.0479(13) Uani 1 1 d .
C40 C -0.0405(5) 0.7667(3) 0.1527(2) 0.0508(13) Uani 1 1 d .
C41 C 0.0718(5) 0.7656(3) 0.1925(2) 0.0500(13) Uani 1 1 d .
C42 C 0.1962(5) 0.7284(3) 0.18490(19) 0.0472(13) Uani 1 1 d .
C43 C 0.2689(5) 0.6745(3) 0.2227(2) 0.0504(13) Uani 1 1 d .
C44 C 0.2193(5) 0.6595(3) 0.26659(19) 0.0487(13) Uani 1 1 d .
C45 C 0.2238(5) 0.5749(4) 0.28784(17) 0.0496(13) Uani 1 1 d .
C46 C 0.1002(5) 0.5601(4) 0.30940(16) 0.0492(13) Uani 1 1 d .
C47 C 0.0386(5) 0.4804(3) 0.30603(16) 0.0460(13) Uani 1 1 d .
C48 C -0.1105(5) 0.4743(3) 0.29467(16) 0.0436(12) Uani 1 1 d .
C49 C -0.1885(5) 0.5483(3) 0.28689(17) 0.0459(12) Uani 1 1 d .
C50 C -0.3032(5) 0.5502(3) 0.24701(18) 0.0442(12) Uani 1 1 d .
C51 C -0.3097(5) 0.6343(3) 0.22529(19) 0.0434(12) Uani 1 1 d .
C52 C -0.3441(5) 0.6442(3) 0.17480(19) 0.0444(12) Uani 1 1 d .
C53 C -0.2706(5) 0.7049(3) 0.14851(18) 0.0474(13) Uani 1 1 d .
C54 C -0.1647(5) 0.7535(3) 0.17403(19) 0.0462(13) Uani 1 1 d .
C55 C -0.1281(5) 0.7422(3) 0.22686(18) 0.0456(12) Uani 1 1 d .
C56 C 0.0159(5) 0.7490(3) 0.23859(19) 0.0471(13) Uani 1 1 d .
C57 C 0.0897(5) 0.6972(3) 0.27450(18) 0.0488(13) Uani 1 1 d .
C58 C 0.0164(5) 0.6363(3) 0.30115(17) 0.0457(12) Uani 1 1 d .
C59 C -0.1236(5) 0.6305(3) 0.29014(17) 0.0447(12) Uani 1 1 d .
C60 C -0.1984(5) 0.6848(3) 0.25240(17) 0.0457(12) Uani 1 1 d .
C61 C 0.0741(5) 0.2132(3) 0.07412(19) 0.0504(13) Uani 1 1 d .
C62 C 0.0919(5) 0.1202(3) 0.07243(18) 0.0472(13) Uani 1 1 d .
C63 C 0.0324(5) 0.0682(3) 0.10554(19) 0.0529(14) Uani 1 1 d .
C64 C 0.0448(6) -0.0196(3) 0.1010(2) 0.0623(16) Uani 1 1 d .
H1 H 0.0008 -0.0550 0.1209 0.093 Uiso 1 1 calc R
C65 C 0.1210(6) -0.0558(3) 0.0675(2) 0.0626(16) Uani 1 1 d .
H2 H 0.1337 -0.1143 0.0668 0.094 Uiso 1 1 calc R
C66 C 0.1778(6) -0.0038(4) 0.0350(2) 0.0679(17) Uani 1 1 d .
H3 H 0.2250 -0.0281 0.0115 0.102 Uiso 1 1 calc R
C67 C 0.1656(5) 0.0859(3) 0.03693(19) 0.0534(14) Uani 1 1 d .
C68 C -0.0515(5) 0.1041(3) 0.14278(19) 0.0568(14) Uani 1 1 d .
H4 H -0.1042 0.0594 0.1547 0.085 Uiso 1 1 calc R
H5 H -0.1118 0.1472 0.1273 0.085 Uiso 1 1 calc R
H6 H 0.0083 0.1285 0.1700 0.085 Uiso 1 1 calc R
C69 C 0.2296(6) 0.1387(3) 0.00087(19) 0.0610(15) Uani 1 1 d .
H7 H 0.1749 0.1884 -0.0077 0.092 Uiso 1 1 calc R
H8 H 0.2354 0.1060 -0.0284 0.092 Uiso 1 1 calc R
H9 H 0.3196 0.1556 0.0156 0.092 Uiso 1 1 calc R
C70 C 0.3812(5) 0.3190(3) 0.0931(2) 0.0474(13) Uani 1 1 d .
C71 C 0.4778(5) 0.3019(3) 0.05851(17) 0.0445(12) Uani 1 1 d .
C72 C 0.5797(5) 0.2415(3) 0.07269(18) 0.0498(13) Uani 1 1 d .
H10 H 0.5800 0.2110 0.1019 0.075 Uiso 1 1 calc R
C73 C 0.6794(5) 0.2273(3) 0.04345(19) 0.0532(14) Uani 1 1 d .
H11 H 0.7445 0.1852 0.0519 0.080 Uiso 1 1 calc R
C74 C 0.6822(5) 0.2762(4) 0.00126(18) 0.0562(14) Uani 1 1 d .
H12 H 0.7519 0.2675 -0.0177 0.084 Uiso 1 1 calc R
C75 C 0.5863(5) 0.3362(3) -0.01315(19) 0.0530(14) Uani 1 1 d .
H13 H 0.5907 0.3685 -0.0414 0.080 Uiso 1 1 calc R
C76 C 0.4785(5) 0.3493(3) 0.01553(18) 0.0526(14) Uani 1 1 d .
H14 H 0.4101 0.3888 0.0057 0.079 Uiso 1 1 calc R
O1 O 0.1292(3) 0.2457(2) 0.11973(11) 0.0467(9) Uani 1 1 d .
O2 O 0.0178(3) 0.2570(2) 0.04073(12) 0.0518(9) Uani 1 1 d .
O3 O 0.2624(3) 0.3579(2) 0.07064(11) 0.0481(9) Uani 1 1 d .
O4 O 0.3990(3) 0.3037(2) 0.13674(12) 0.0528(9) Uani 1 1 d .
S1 S -0.0608(2) 0.52386(12) 0.42990(6) 0.0883(6) Uani 1 1 d .
S2 S 0.01763(19) 0.34097(11) 0.40477(6) 0.0830(6) Uani 1 1 d .
C77 C -0.0234(6) 0.4316(4) 0.4178(2) 0.0664(16) Uani 1 1 d .

loop_
_atom_site_aniso_label
_atom_site_aniso_U_11
_atom_site_aniso_U_22
_atom_site_aniso_U_33
_atom_site_aniso_U_23
_atom_site_aniso_U_13
_atom_site_aniso_U_12
C1 0.045(3) 0.052(3) 0.032(3) -0.001(2) 0.009(2) 0.004(2)
C2 0.040(3) 0.042(3) 0.041(3) 0.001(2) 0.011(2) 0.002(2)
C3 0.048(3) 0.037(3) 0.039(3) -0.003(2) 0.002(2) -0.002(2)
C4 0.043(3) 0.047(3) 0.032(3) -0.006(2) 0.004(2) -0.003(2)
C5 0.046(3) 0.052(3) 0.022(3) -0.007(2) 0.007(2) -0.001(2)
C6 0.052(3) 0.050(3) 0.027(3) -0.003(2) 0.012(2) 0.000(2)
C7 0.054(3) 0.045(3) 0.034(3) 0.000(2) 0.020(2) -0.004(2)
C8 0.052(3) 0.048(3) 0.039(3) -0.006(2) 0.017(2) -0.004(2)
C9 0.034(3) 0.050(3) 0.042(3) -0.003(2) 0.011(2) 0.002(2)
C10 0.036(3) 0.058(3) 0.036(3) -0.006(2) 0.007(2) 0.006(2)
C11 0.041(3) 0.053(3) 0.033(3) 0.005(2) 0.005(2) 0.010(2)
C12 0.042(3) 0.043(3) 0.034(3) 0.003(2) 0.008(2) 0.004(2)
C13 0.057(3) 0.041(3) 0.038(3) 0.004(2) 0.009(2) 0.001(2)
C14 0.060(3) 0.040(3) 0.040(3) 0.000(2) 0.007(3) -0.004(2)
C15 0.043(3) 0.048(3) 0.037(3) 0.000(2) 0.012(2) -0.007(2)
C16 0.037(3) 0.049(3) 0.042(3) -0.006(2) 0.006(2) -0.006(2)
C17 0.051(3) 0.050(3) 0.035(3) -0.012(2) -0.001(2) -0.008(2)
C18 0.041(3) 0.062(3) 0.032(3) -0.006(2) -0.004(2) 0.001(2)
C19 0.052(3) 0.050(3) 0.030(3) -0.001(2) 0.004(2) 0.007(2)
C20 0.057(3) 0.049(3) 0.026(3) 0.004(2) 0.007(2) 0.008(2)
C21 0.062(3) 0.043(3) 0.034(3) 0.004(2) 0.015(2) -0.002(2)
C22 0.059(3) 0.044(3) 0.041(3) 0.006(2) 0.019(3) -0.004(2)
C23 0.057(3) 0.050(3) 0.047(3) -0.002(2) 0.021(3) -0.015(3)
C24 0.039(3) 0.053(3) 0.050(3) 0.001(3) 0.016(2) -0.005(2)
C25 0.036(3) 0.057(3) 0.045(3) -0.006(3) 0.006(2) -0.007(2)
C26 0.033(3) 0.063(4) 0.045(3) -0.008(3) -0.001(2) 0.003(2)
C27 0.038(3) 0.071(4) 0.033(3) -0.004(3) -0.003(2) 0.005(3)
C28 0.045(3) 0.057(3) 0.033(3) 0.004(2) -0.002(2) 0.010(2)
C29 0.052(3) 0.057(3) 0.029(3) 0.006(2) 0.005(2) 0.007(2)
C30 0.051(3) 0.049(3) 0.032(3) 0.005(2) 0.013(2) 0.002(2)
C31 0.053(3) 0.047(3) 0.035(3) 0.004(2) 0.019(2) 0.001(2)
C32 0.049(3) 0.047(3) 0.043(3) 0.001(2) 0.015(2) -0.005(2)
C33 0.037(3) 0.059(3) 0.045(3) -0.003(2) 0.017(2) -0.004(2)
C34 0.031(3) 0.054(3) 0.049(3) -0.008(3) 0.006(2) -0.005(2)
C35 0.034(3) 0.064(4) 0.045(3) -0.004(3) 0.005(2) 0.007(2)
C36 0.045(3) 0.058(3) 0.038(3) -0.002(2) -0.002(2) 0.005(2)
C37 0.049(3) 0.062(4) 0.034(3) 0.005(2) 0.003(2) 0.016(3)
C38 0.059(3) 0.049(3) 0.035(3) 0.010(2) 0.002(3) 0.007(3)
C39 0.066(4) 0.042(3) 0.039(3) 0.006(2) 0.018(3) 0.001(3)
C40 0.059(4) 0.042(3) 0.053(4) 0.002(2) 0.013(3) -0.002(2)
C41 0.054(3) 0.040(3) 0.056(4) -0.007(2) 0.010(3) -0.005(2)
C42 0.053(3) 0.043(3) 0.049(3) -0.007(2) 0.018(3) -0.011(2)
C43 0.040(3) 0.061(3) 0.049(3) -0.013(3) 0.003(3) -0.010(2)
C44 0.044(3) 0.059(3) 0.042(3) -0.012(3) 0.002(2) -0.008(2)
C45 0.046(3) 0.072(4) 0.029(3) -0.010(3) -0.004(2) -0.001(3)
C46 0.051(3) 0.070(4) 0.026(3) -0.006(2) 0.008(2) 0.008(3)
C47 0.060(4) 0.056(3) 0.022(3) -0.003(2) 0.006(2) 0.012(3)
C48 0.049(3) 0.053(3) 0.031(3) 0.002(2) 0.013(2) 0.003(2)
C49 0.054(3) 0.054(3) 0.033(3) -0.005(2) 0.015(2) -0.001(3)
C50 0.043(3) 0.051(3) 0.042(3) -0.008(2) 0.015(2) -0.003(2)
C51 0.040(3) 0.050(3) 0.044(3) -0.004(2) 0.017(2) 0.004(2)
C52 0.041(3) 0.050(3) 0.042(3) -0.006(2) 0.008(2) 0.006(2)
C53 0.048(3) 0.048(3) 0.046(3) 0.002(2) 0.009(3) 0.012(2)
C54 0.056(3) 0.034(3) 0.049(3) 0.000(2) 0.011(3) 0.008(2)
C55 0.047(3) 0.047(3) 0.044(3) -0.010(2) 0.013(2) 0.004(2)
C56 0.052(3) 0.044(3) 0.047(3) -0.009(2) 0.011(3) -0.009(2)
C57 0.055(3) 0.054(3) 0.038(3) -0.015(2) 0.009(3) -0.003(3)
C58 0.045(3) 0.057(3) 0.036(3) -0.009(2) 0.008(2) 0.003(2)
C59 0.049(3) 0.055(3) 0.032(3) -0.010(2) 0.013(2) -0.003(2)
C60 0.054(3) 0.052(3) 0.033(3) -0.005(2) 0.013(2) 0.005(2)
C61 0.054(3) 0.058(4) 0.040(3) -0.002(3) 0.010(3) -0.003(3)
C62 0.058(3) 0.042(3) 0.043(3) 0.002(2) 0.009(3) 0.002(2)
C63 0.057(3) 0.050(3) 0.051(3) 0.001(3) 0.007(3) -0.003(3)
C64 0.072(4) 0.053(4) 0.065(4) 0.004(3) 0.020(3) -0.003(3)
C65 0.089(4) 0.036(3) 0.067(4) -0.001(3) 0.027(3) -0.009(3)
C66 0.081(5) 0.063(4) 0.063(4) -0.004(3) 0.021(3) 0.007(3)
C67 0.064(4) 0.053(3) 0.044(3) -0.006(3) 0.011(3) 0.000(3)
C68 0.057(4) 0.072(4) 0.044(3) 0.011(3) 0.015(3) 0.003(3)
C69 0.080(4) 0.059(3) 0.048(3) 0.010(3) 0.024(3) 0.003(3)
C70 0.046(3) 0.054(3) 0.042(3) 0.000(2) 0.003(3) 0.004(2)
C71 0.048(3) 0.053(3) 0.033(3) -0.001(2) 0.010(2) 0.001(2)
C72 0.051(3) 0.059(3) 0.040(3) 0.000(2) 0.008(3) 0.001(3)
C73 0.050(3) 0.061(4) 0.050(4) -0.005(3) 0.013(3) 0.002(3)
C74 0.050(3) 0.087(4) 0.034(3) -0.006(3) 0.015(3) -0.001(3)
C75 0.051(3) 0.071(4) 0.038(3) 0.005(3) 0.010(3) 0.003(3)
C76 0.057(3) 0.067(4) 0.031(3) 0.003(2) -0.003(2) -0.004(3)
O1 0.054(2) 0.049(2) 0.037(2) -0.0029(15) 0.0058(16) 0.0063(15)
O2 0.052(2) 0.064(2) 0.040(2) 0.0071(17) 0.0058(17) 0.0026(17)
O3 0.048(2) 0.059(2) 0.037(2) -0.0039(16) 0.0070(16) 0.0089(16)
O4 0.054(2) 0.066(2) 0.039(2) 0.0062(17) 0.0102(17) 0.0069(17)
S1 0.1191(17) 0.0868(14) 0.0640(12) 0.0013(9) 0.0298(11) -0.0016(11)
S2 0.0982(14) 0.0709(12) 0.0748(13) 0.0107(9) -0.0043(10) -0.0109(9)
C77 0.083(4) 0.060(4) 0.055(4) 0.009(3) 0.003(3) -0.009(3)

loop_
_atom_type_symbol
_atom_type_description
_atom_type_scat_dispersion_real
_atom_type_scat_dispersion_imag
_atom_type_scat_source
C C 0.0181 0.0091 'International Tables Vol C Tables 4.2.6.8 and 6.1.1.4'
H H 0.0000 0.0000 'International Tables Vol C Tables 4.2.6.8 and 6.1.1.4'
O O 0.0492 0.0322 'International Tables Vol C Tables 4.2.6.8 and 6.1.1.4'
S S 0.3331 0.5567 'International Tables Vol C Tables 4.2.6.8 and 6.1.1.4'

loop_
_geom_angle_atom_site_label_1
_geom_angle_atom_site_label_2
_geom_angle_atom_site_label_3
_geom_angle
O3 C1 C9 107.4(4)
O3 C1 C6 106.5(3)
C9 C1 C6 100.6(4)
O3 C1 C2 112.2(4)
C9 C1 C2 114.8(4)
C6 C1 C2 114.5(4)
O1 C2 C3 109.3(4)
O1 C2 C12 105.7(3)
C3 C2 C12 101.7(4)
O1 C2 C1 111.0(4)
C3 C2 C1 114.3(4)
C12 C2 C1 114.1(4)
C4 C3 C14 118.6(5)
C4 C3 C2 125.5(4)
C14 C3 C2 109.3(4)
C3 C4 C17 120.6(4)
C3 C4 C5 119.1(4)
C17 C4 C5 109.2(4)
C6 C5 C19 120.7(4)
C6 C5 C4 121.3(4)
C19 C5 C4 106.4(4)
C5 C6 C7 119.0(4)
C5 C6 C1 123.9(4)
C7 C6 C1 109.1(4)
C21 C7 C8 120.1(4)
C21 C7 C6 120.5(5)
C8 C7 C6 108.9(4)
C24 C8 C9 120.2(5)
C24 C8 C7 120.6(5)
C9 C8 C7 108.8(4)
C10 C9 C8 120.0(4)
C10 C9 C1 124.0(4)
C8 C9 C1 109.8(4)
C9 C10 C26 120.3(5)
C9 C10 C11 120.0(4)
C26 C10 C11 108.5(4)
C12 C11 C28 121.5(4)
C12 C11 C10 120.3(4)
C28 C11 C10 106.3(4)
C11 C12 C13 118.8(4)
C11 C12 C2 125.0(4)
C13 C12 C2 109.0(4)
C30 C13 C14 119.7(5)
C30 C13 C12 121.1(4)
C14 C13 C12 108.5(4)
C15 C14 C13 120.4(5)
C15 C14 C3 120.7(4)
C13 C14 C3 108.4(5)
C14 C15 C16 119.1(4)
C14 C15 C32 119.4(4)
C16 C15 C32 109.2(4)
C17 C16 C15 120.1(5)
C17 C16 C34 119.8(5)
C15 C16 C34 107.6(4)
C16 C17 C4 120.8(5)
C16 C17 C18 120.6(5)
C4 C17 C18 107.7(4)
C36 C18 C19 121.0(5)
C36 C18 C17 119.6(5)
C19 C18 C17 108.2(4)
C20 C19 C5 120.9(5)
C20 C19 C18 119.0(4)
C5 C19 C18 108.5(4)
C19 C20 C38 120.5(5)
C19 C20 C21 118.2(4)
C38 C20 C21 108.5(4)
C7 C21 C20 120.5(4)
C7 C21 C22 119.9(5)
C20 C21 C22 107.9(4)
C23 C22 C39 120.9(5)
C23 C22 C21 119.5(5)
C39 C22 C21 107.6(5)
C22 C23 C42 119.7(5)
C22 C23 C24 120.6(5)
C42 C23 C24 107.3(5)
C8 C24 C25 119.3(4)
C8 C24 C23 119.3(5)
C25 C24 C23 108.1(4)
C26 C25 C24 119.3(4)
C26 C25 C43 120.4(5)
C24 C25 C43 108.4(5)
C25 C26 C10 120.7(5)
C25 C26 C27 120.1(5)
C10 C26 C27 107.8(5)
C45 C27 C28 121.0(5)
C45 C27 C26 119.3(5)
C28 C27 C26 107.9(4)
C29 C28 C27 119.4(5)
C29 C28 C11 120.4(5)
C27 C28 C11 109.4(4)
C28 C29 C47 120.6(5)
C28 C29 C30 118.7(4)
C47 C29 C30 108.1(4)
C13 C30 C31 120.2(4)
C13 C30 C29 119.4(4)
C31 C30 C29 107.3(4)
C32 C31 C48 119.7(4)
C32 C31 C30 119.8(4)
C48 C31 C30 108.8(4)
C31 C32 C15 120.4(4)
C31 C32 C33 120.4(4)
C15 C32 C33 107.7(4)
C50 C33 C32 120.0(5)
C50 C33 C34 120.3(5)
C32 C33 C34 107.3(4)
C35 C34 C16 120.4(5)
C35 C34 C33 118.6(4)
C16 C34 C33 108.2(4)
C34 C35 C52 121.3(5)
C34 C35 C36 119.1(5)
C52 C35 C36 108.5(5)
C18 C36 C37 119.7(5)
C18 C36 C35 120.5(5)
C37 C36 C35 107.2(4)
C38 C37 C36 119.8(5)
C38 C37 C53 119.9(5)
C36 C37 C53 108.6(4)
C37 C38 C20 119.9(5)
C37 C38 C39 119.6(5)
C20 C38 C39 108.0(5)
C40 C39 C22 119.7(5)
C40 C39 C38 119.6(5)
C22 C39 C38 108.0(4)
C39 C40 C41 120.6(5)
C39 C40 C54 120.9(5)
C41 C40 C54 107.6(5)
C42 C41 C40 119.4(5)
C42 C41 C56 120.0(5)
C40 C41 C56 107.7(5)
C41 C42 C43 119.6(5)
C41 C42 C23 119.6(5)
C43 C42 C23 108.4(5)
C44 C43 C42 121.3(5)
C44 C43 C25 119.5(5)
C42 C43 C25 107.7(5)
C43 C44 C45 120.7(5)
C43 C44 C57 119.4(5)
C45 C44 C57 106.9(4)
C27 C45 C44 119.9(5)
C27 C45 C46 118.8(5)
C44 C45 C46 109.3(5)
C47 C46 C45 120.3(5)
C47 C46 C58 119.8(5)
C45 C46 C58 107.4(5)
C46 C47 C29 119.9(5)
C46 C47 C48 119.4(4)
C29 C47 C48 108.9(4)
C49 C48 C31 120.8(4)
C49 C48 C47 119.7(5)
C31 C48 C47 106.9(4)
C48 C49 C59 120.5(5)
C48 C49 C50 119.1(4)
C59 C49 C50 108.6(4)
C33 C50 C51 119.7(5)
C33 C50 C49 120.0(5)
C51 C50 C49 108.0(4)
C52 C51 C50 120.2(4)
C52 C51 C60 120.1(4)
C50 C51 C60 107.6(4)
C51 C52 C35 119.9(5)
C51 C52 C53 120.0(5)
C35 C52 C53 108.1(4)
C54 C53 C37 120.3(5)
C54 C53 C52 120.4(5)
C37 C53 C52 107.6(4)
C53 C54 C55 119.4(5)
C53 C54 C40 119.7(5)
C55 C54 C40 108.3(5)
C60 C55 C56 119.7(5)
C60 C55 C54 120.6(5)
C56 C55 C54 108.3(4)
C57 C56 C55 121.3(5)
C57 C56 C41 118.8(5)
C55 C56 C41 108.1(4)
C56 C57 C58 119.1(5)
C56 C57 C44 121.0(5)
C58 C57 C44 108.6(5)
C59 C58 C46 120.7(5)
C59 C58 C57 119.5(5)
C46 C58 C57 107.7(4)
C58 C59 C49 119.9(5)
C58 C59 C60 120.5(5)
C49 C59 C60 107.8(4)
C55 C60 C59 119.8(5)
C55 C60 C51 119.5(4)
C59 C60 C51 107.9(4)
O2 C61 O1 123.0(5)
O2 C61 C62 125.8(5)
O1 C61 C62 111.2(4)
C67 C62 C63 121.9(5)
C67 C62 C61 118.6(5)
C63 C62 C61 119.5(5)
C64 C63 C62 117.8(5)
C64 C63 C68 119.6(5)
C62 C63 C68 122.4(5)
C65 C64 C63 121.9(5)
C66 C65 C64 119.3(5)
C65 C66 C67 121.3(5)
C62 C67 C66 117.6(5)
C62 C67 C69 123.6(5)
C66 C67 C69 118.8(5)
O4 C70 O3 121.2(5)
O4 C70 C71 126.0(5)
O3 C70 C71 112.8(4)
C76 C71 C72 120.4(5)
C76 C71 C70 121.9(5)
C72 C71 C70 117.3(4)
C73 C72 C71 119.9(5)
C72 C73 C74 119.6(5)
C75 C74 C73 121.9(5)
C74 C75 C76 119.2(5)
C71 C76 C75 118.8(5)
C61 O1 C2 118.7(4)
C70 O3 C1 117.1(4)
S2 C77 S1 178.0(4)

loop_
_geom_bond_atom_site_label_1
_geom_bond_atom_site_label_2
_geom_bond_distance
C1 O3 1.477(5)
C1 C9 1.538(6)
C1 C6 1.540(6)
C1 C2 1.590(6)
C2 O1 1.479(5)
C2 C3 1.510(6)
C2 C12 1.516(6)
C3 C4 1.378(6)
C3 C14 1.446(6)
C4 C17 1.427(6)
C4 C5 1.474(6)
C5 C6 1.358(6)
C5 C19 1.450(6)
C6 C7 1.443(6)
C7 C21 1.392(6)
C7 C8 1.440(6)
C8 C24 1.403(6)
C8 C9 1.427(6)
C9 C10 1.362(6)
C10 C26 1.432(6)
C10 C11 1.482(6)
C11 C12 1.366(6)
C11 C28 1.442(6)
C12 C13 1.448(6)
C13 C30 1.392(6)
C13 C14 1.432(6)
C14 C15 1.402(6)
C15 C16 1.425(6)
C15 C32 1.443(6)
C16 C17 1.376(6)
C16 C34 1.447(6)
C17 C18 1.452(6)
C18 C36 1.375(6)
C18 C19 1.452(7)
C19 C20 1.385(6)
C20 C38 1.434(6)
C20 C21 1.439(6)
C21 C22 1.477(6)
C22 C23 1.381(7)
C22 C39 1.430(7)
C23 C42 1.447(6)
C23 C24 1.459(7)
C24 C25 1.436(6)
C25 C26 1.383(6)
C25 C43 1.446(6)
C26 C27 1.460(7)
C27 C45 1.388(7)
C27 C28 1.438(7)
C28 C29 1.391(6)
C29 C47 1.427(6)
C29 C30 1.466(6)
C30 C31 1.450(6)
C31 C32 1.382(6)
C31 C48 1.448(6)
C32 C33 1.448(6)
C33 C50 1.394(6)
C33 C34 1.454(6)
C34 C35 1.390(6)
C35 C52 1.434(6)
C35 C36 1.463(7)
C36 C37 1.440(7)
C37 C38 1.401(7)
C37 C53 1.451(6)
C38 C39 1.472(7)
C39 C40 1.382(6)
C40 C41 1.439(7)
C40 C54 1.450(6)
C41 C42 1.405(6)
C41 C56 1.471(7)
C42 C43 1.445(7)
C43 C44 1.380(7)
C44 C45 1.450(7)
C44 C57 1.458(6)
C45 C46 1.452(7)
C46 C47 1.392(7)
C46 C58 1.457(6)
C47 C48 1.466(7)
C48 C49 1.395(6)
C49 C59 1.442(6)
C49 C50 1.456(6)
C50 C51 1.448(6)
C51 C52 1.381(6)
C51 C60 1.468(6)
C52 C53 1.453(6)
C53 C54 1.399(6)
C54 C55 1.447(6)
C55 C60 1.389(6)
C55 C56 1.418(6)
C56 C57 1.398(7)
C57 C58 1.458(7)
C58 C59 1.378(6)
C59 C60 1.456(6)
C61 O2 1.213(5)
C61 O1 1.384(5)
C61 C62 1.475(7)
C62 C67 1.403(6)
C62 C63 1.411(6)
C63 C64 1.394(7)
C63 C68 1.513(7)
C64 C65 1.390(7)
C65 C66 1.384(7)
C66 C67 1.418(7)
C67 C69 1.498(7)
C70 O4 1.205(5)
C70 O3 1.387(5)
C70 C71 1.462(6)
C71 C76 1.393(6)
C71 C72 1.399(6)
C72 C73 1.375(6)
C73 C74 1.390(7)
C74 C75 1.357(7)
C75 C76 1.427(7)
S1 C77 1.546(6)
S2 C77 1.539(6)

loop_
_geom_torsion_atom_site_label_1
_geom_torsion_atom_site_label_2
_geom_torsion_atom_site_label_3
_geom_torsion_atom_site_label_4
_geom_torsion
O3 C1 C2 O1 1.6(5)
C9 C1 C2 O1 -121.3(4)
C6 C1 C2 O1 123.1(4)
O3 C1 C2 C3 -122.6(4)
C9 C1 C2 C3 114.5(4)
C6 C1 C2 C3 -1.1(6)
O3 C1 C2 C12 120.9(4)
C9 C1 C2 C12 -2.0(5)
C6 C1 C2 C12 -117.6(4)
O1 C2 C3 C4 -114.5(5)
C12 C2 C3 C4 134.1(5)
C1 C2 C3 C4 10.6(7)
O1 C2 C3 C14 94.7(4)
C12 C2 C3 C14 -16.8(5)
C1 C2 C3 C14 -140.2(4)
C14 C3 C4 C17 -1.7(6)
C2 C3 C4 C17 -150.1(4)
C14 C3 C4 C5 138.3(4)
C2 C3 C4 C5 -10.1(7)
C3 C4 C5 C6 -1.0(7)
C17 C4 C5 C6 143.1(4)
C3 C4 C5 C19 -144.4(4)
C17 C4 C5 C19 -0.2(5)
C19 C5 C6 C7 3.5(6)
C4 C5 C6 C7 -134.7(5)
C19 C5 C6 C1 148.9(4)
C4 C5 C6 C1 10.7(7)
O3 C1 C6 C5 115.5(5)
C9 C1 C6 C5 -132.6(4)
C2 C1 C6 C5 -9.1(6)
O3 C1 C6 C7 -96.2(4)
C9 C1 C6 C7 15.6(5)
C2 C1 C6 C7 139.2(4)
C5 C6 C7 C21 -4.4(7)
C1 C6 C7 C21 -154.5(4)
C5 C6 C7 C8 140.2(4)
C1 C6 C7 C8 -9.8(5)
C21 C7 C8 C24 -1.3(7)
C6 C7 C8 C24 -146.2(4)
C21 C7 C8 C9 143.8(4)
C6 C7 C8 C9 -1.1(5)
C24 C8 C9 C10 3.5(7)
C7 C8 C9 C10 -141.7(4)
C24 C8 C9 C1 156.9(4)
C7 C8 C9 C1 11.7(5)
O3 C1 C9 C10 -113.1(5)
C6 C1 C9 C10 135.7(5)
C2 C1 C9 C10 12.3(6)
O3 C1 C9 C8 94.7(4)
C6 C1 C9 C8 -16.4(5)
C2 C1 C9 C8 -139.8(4)
C8 C9 C10 C26 -2.0(7)
C1 C9 C10 C26 -151.4(4)
C8 C9 C10 C11 137.8(5)
C1 C9 C10 C11 -11.6(7)
C9 C10 C11 C12 -0.3(7)
C26 C10 C11 C12 143.7(4)
C9 C10 C11 C28 -143.7(4)
C26 C10 C11 C28 0.4(5)
C28 C11 C12 C13 2.0(7)
C10 C11 C12 C13 -135.8(5)
C28 C11 C12 C2 148.9(4)
C10 C11 C12 C2 11.0(7)
O1 C2 C12 C11 113.0(5)
C3 C2 C12 C11 -132.8(5)
C1 C2 C12 C11 -9.2(6)
O1 C2 C12 C13 -97.4(4)
C3 C2 C12 C13 16.8(5)
C1 C2 C12 C13 140.4(4)
C11 C12 C13 C30 -3.8(7)
C2 C12 C13 C30 -155.5(4)
C11 C12 C13 C14 140.6(4)
C2 C12 C13 C14 -11.1(5)
C30 C13 C14 C15 0.1(7)
C12 C13 C14 C15 -144.9(4)
C30 C13 C14 C3 145.0(4)
C12 C13 C14 C3 0.1(5)
C4 C3 C14 C15 2.8(7)
C2 C3 C14 C15 155.9(4)
C4 C3 C14 C13 -142.1(4)
C2 C3 C14 C13 11.0(5)
C13 C14 C15 C16 139.2(5)
C3 C14 C15 C16 -1.5(7)
C13 C14 C15 C32 1.0(7)
C3 C14 C15 C32 -139.8(4)
C14 C15 C16 C17 -0.9(7)
C32 C15 C16 C17 141.2(4)
C14 C15 C16 C34 -142.8(4)
C32 C15 C16 C34 -0.7(5)
C15 C16 C17 C4 2.0(7)
C34 C16 C17 C4 139.3(5)
C15 C16 C17 C18 -138.0(5)
C34 C16 C17 C18 -0.7(7)
C3 C4 C17 C16 -0.7(7)
C5 C4 C17 C16 -144.2(4)
C3 C4 C17 C18 143.8(4)
C5 C4 C17 C18 0.3(5)
C16 C17 C18 C36 0.1(7)
C4 C17 C18 C36 -144.5(4)
C16 C17 C18 C19 144.3(5)
C4 C17 C18 C19 -0.3(5)
C6 C5 C19 C20 -0.8(7)
C4 C5 C19 C20 142.8(4)
C6 C5 C19 C18 -143.5(4)
C4 C5 C19 C18 0.1(5)
C36 C18 C19 C20 0.2(7)
C17 C18 C19 C20 -143.4(4)
C36 C18 C19 C5 143.7(4)
C17 C18 C19 C5 0.1(5)
C5 C19 C20 C38 -138.4(5)
C18 C19 C20 C38 0.5(7)
C5 C19 C20 C21 -1.1(7)
C18 C19 C20 C21 137.8(5)
C8 C7 C21 C20 -138.2(5)
C6 C7 C21 C20 2.6(7)
C8 C7 C21 C22 0.3(7)
C6 C7 C21 C22 141.1(5)
C19 C20 C21 C7 0.2(7)
C38 C20 C21 C7 142.1(5)
C19 C20 C21 C22 -142.7(4)
C38 C20 C21 C22 -0.7(5)
C7 C21 C22 C23 0.6(7)
C20 C21 C22 C23 143.7(5)
C7 C21 C22 C39 -142.6(4)
C20 C21 C22 C39 0.5(5)
C39 C22 C23 C42 0.4(7)
C21 C22 C23 C42 -137.8(5)
C39 C22 C23 C24 137.8(5)
C21 C22 C23 C24 -0.4(7)
C9 C8 C24 C25 -3.4(7)
C7 C8 C24 C25 137.8(5)
C9 C8 C24 C23 -139.7(5)
C7 C8 C24 C23 1.5(7)
C22 C23 C24 C8 -0.6(7)
C42 C23 C24 C8 141.4(5)
C22 C23 C24 C25 -141.3(5)
C42 C23 C24 C25 0.7(5)
C8 C24 C25 C26 1.8(7)
C23 C24 C25 C26 142.5(5)
C8 C24 C25 C43 -141.2(5)
C23 C24 C25 C43 -0.6(5)
C24 C25 C26 C10 -0.3(7)
C43 C25 C26 C10 138.3(5)
C24 C25 C26 C27 -139.4(5)
C43 C25 C26 C27 -0.8(7)
C9 C10 C26 C25 0.4(7)
C11 C10 C26 C25 -143.5(5)
C9 C10 C26 C27 143.9(5)
C11 C10 C26 C27 0.0(5)
C25 C26 C27 C45 0.0(7)
C10 C26 C27 C45 -143.8(4)
C25 C26 C27 C28 143.4(5)
C10 C26 C27 C28 -0.4(5)
C45 C27 C28 C29 -1.2(7)
C26 C27 C28 C29 -143.8(4)
C45 C27 C28 C11 143.2(4)
C26 C27 C28 C11 0.6(5)
C12 C11 C28 C29 0.5(7)
C10 C11 C28 C29 143.4(4)
C12 C11 C28 C27 -143.4(5)
C10 C11 C28 C27 -0.6(5)
C27 C28 C29 C47 1.8(7)
C11 C28 C29 C47 -138.7(5)
C27 C28 C29 C30 139.1(5)
C11 C28 C29 C30 -1.4(7)
C14 C13 C30 C31 -1.2(7)
C12 C13 C30 C31 139.3(5)
C14 C13 C30 C29 -137.6(5)
C12 C13 C30 C29 2.9(7)
C28 C29 C30 C13 -0.4(7)
C47 C29 C30 C13 141.8(5)
C28 C29 C30 C31 -141.7(4)
C47 C29 C30 C31 0.4(5)
C13 C30 C31 C32 1.4(7)
C29 C30 C31 C32 142.4(4)
C13 C30 C31 C48 -141.4(4)
C29 C30 C31 C48 -0.5(5)
C48 C31 C32 C15 138.4(5)
C30 C31 C32 C15 -0.4(7)
C48 C31 C32 C33 -0.3(7)
C30 C31 C32 C33 -139.1(5)
C14 C15 C32 C31 -0.8(7)
C16 C15 C32 C31 -142.8(5)
C14 C15 C32 C33 142.6(4)
C16 C15 C32 C33 0.6(5)
C31 C32 C33 C50 0.9(7)
C15 C32 C33 C50 -142.5(4)
C31 C32 C33 C34 143.1(4)
C15 C32 C33 C34 -0.3(5)
C17 C16 C34 C35 -0.5(7)
C15 C16 C34 C35 141.5(4)
C17 C16 C34 C33 -141.5(5)
C15 C16 C34 C33 0.5(5)
C50 C33 C34 C35 0.2(7)
C32 C33 C34 C35 -142.0(5)
C50 C33 C34 C16 142.0(5)
C32 C33 C34 C16 -0.1(5)
C16 C34 C35 C52 -137.6(5)
C33 C34 C35 C52 -0.5(7)
C16 C34 C35 C36 2.1(7)
C33 C34 C35 C36 139.3(5)
C19 C18 C36 C37 -1.2(7)
C17 C18 C36 C37 138.4(5)
C19 C18 C36 C35 -138.0(5)
C17 C18 C36 C35 1.5(7)
C34 C35 C36 C18 -2.7(7)
C52 C35 C36 C18 141.7(5)
C34 C35 C36 C37 -144.2(4)
C52 C35 C36 C37 0.2(5)
C18 C36 C37 C38 1.4(7)
C35 C36 C37 C38 143.4(4)
C18 C36 C37 C53 -141.7(4)
C35 C36 C37 C53 0.3(5)
C36 C37 C38 C20 -0.7(7)
C53 C37 C38 C20 138.2(5)
C36 C37 C38 C39 -138.2(5)
C53 C37 C38 C39 0.8(7)
C19 C20 C38 C37 -0.2(7)
C21 C20 C38 C37 -141.2(4)
C19 C20 C38 C39 141.6(5)
C21 C20 C38 C39 0.6(5)
C23 C22 C39 C40 -1.1(7)
C21 C22 C39 C40 141.5(4)
C23 C22 C39 C38 -142.7(5)
C21 C22 C39 C38 -0.1(5)
C37 C38 C39 C40 0.0(7)
C20 C38 C39 C40 -141.9(5)
C37 C38 C39 C22 141.6(4)
C20 C38 C39 C22 -0.3(5)
C22 C39 C40 C41 1.6(7)
C38 C39 C40 C41 138.7(5)
C22 C39 C40 C54 -138.2(5)
C38 C39 C40 C54 -1.0(7)
C39 C40 C41 C42 -1.4(7)
C54 C40 C41 C42 143.0(5)
C39 C40 C41 C56 -142.7(4)
C54 C40 C41 C56 1.7(5)
C40 C41 C42 C43 -137.1(5)
C56 C41 C42 C43 -0.5(7)
C40 C41 C42 C23 0.7(7)
C56 C41 C42 C23 137.3(5)
C22 C23 C42 C41 -0.2(7)
C24 C23 C42 C41 -142.6(5)
C22 C23 C42 C43 141.8(5)
C24 C23 C42 C43 -0.6(5)
C41 C42 C43 C44 -0.7(7)
C23 C42 C43 C44 -142.7(5)
C41 C42 C43 C25 142.3(4)
C23 C42 C43 C25 0.3(5)
C26 C25 C43 C44 1.4(7)
C24 C25 C43 C44 144.0(5)
C26 C25 C43 C42 -142.4(5)
C24 C25 C43 C42 0.2(5)
C42 C43 C44 C45 137.6(5)
C25 C43 C44 C45 -1.2(7)
C42 C43 C44 C57 1.4(7)
C25 C43 C44 C57 -137.5(5)
C28 C27 C45 C44 -138.3(5)
C26 C27 C45 C44 0.2(7)
C28 C27 C45 C46 0.4(7)
C26 C27 C45 C46 138.9(5)
C43 C44 C45 C27 0.4(7)
C57 C44 C45 C27 141.4(5)
C43 C44 C45 C46 -141.8(5)
C57 C44 C45 C46 -0.8(5)
C27 C45 C46 C47 -0.3(7)
C44 C45 C46 C47 142.4(5)
C27 C45 C46 C58 -142.2(4)
C44 C45 C46 C58 0.5(5)
C45 C46 C47 C29 0.9(7)
C58 C46 C47 C29 138.2(5)
C45 C46 C47 C48 -137.9(5)
C58 C46 C47 C48 -0.6(7)
C28 C29 C47 C46 -1.6(7)
C30 C29 C47 C46 -142.9(5)
C28 C29 C47 C48 141.0(5)
C30 C29 C47 C48 -0.3(5)
C32 C31 C48 C49 -0.9(7)
C30 C31 C48 C49 142.0(5)
C32 C31 C48 C47 -142.5(4)
C30 C31 C48 C47 0.3(5)
C46 C47 C48 C49 0.7(7)
C29 C47 C48 C49 -142.2(4)
C46 C47 C48 C31 142.9(4)
C29 C47 C48 C31 0.0(5)
C31 C48 C49 C59 -137.2(5)
C47 C48 C49 C59 -0.3(7)
C31 C48 C49 C50 1.5(7)
C47 C48 C49 C50 138.5(5)
C32 C33 C50 C51 137.6(5)
C34 C33 C50 C51 0.3(7)
C32 C33 C50 C49 -0.2(7)
C34 C33 C50 C49 -137.5(5)
C48 C49 C50 C33 -1.0(7)
C59 C49 C50 C33 142.2(5)
C48 C49 C50 C51 -143.1(4)
C59 C49 C50 C51 0.0(5)
C33 C50 C51 C52 -0.4(7)
C49 C50 C51 C52 141.9(4)
C33 C50 C51 C60 -142.7(4)
C49 C50 C51 C60 -0.5(5)
C50 C51 C52 C35 0.0(7)
C60 C51 C52 C35 137.8(5)
C50 C51 C52 C53 -138.1(5)
C60 C51 C52 C53 -0.3(7)
C34 C35 C52 C51 0.4(7)
C36 C35 C52 C51 -143.1(5)
C34 C35 C52 C53 142.9(5)
C36 C35 C52 C53 -0.5(5)
C38 C37 C53 C54 -0.6(7)
C36 C37 C53 C54 142.5(5)
C38 C37 C53 C52 -143.7(5)
C36 C37 C53 C52 -0.6(5)
C51 C52 C53 C54 0.1(7)
C35 C52 C53 C54 -142.4(5)
C51 C52 C53 C37 143.2(4)
C35 C52 C53 C37 0.7(5)
C37 C53 C54 C55 -137.9(5)
C52 C53 C54 C55 0.6(7)
C37 C53 C54 C40 -0.4(7)
C52 C53 C54 C40 138.0(5)
C39 C40 C54 C53 1.2(7)
C41 C40 C54 C53 -143.1(5)
C39 C40 C54 C55 142.9(5)
C41 C40 C54 C55 -1.4(5)
C53 C54 C55 C60 -1.1(7)
C40 C54 C55 C60 -142.9(5)
C53 C54 C55 C56 142.4(5)
C40 C54 C55 C56 0.6(5)
C60 C55 C56 C57 1.9(7)
C54 C55 C56 C57 -141.9(5)
C60 C55 C56 C41 144.3(4)
C54 C55 C56 C41 0.5(5)
C42 C41 C56 C57 1.1(7)
C40 C41 C56 C57 142.2(5)
C42 C41 C56 C55 -142.4(5)
C40 C41 C56 C55 -1.3(5)
C55 C56 C57 C58 -1.5(7)
C41 C56 C57 C58 -140.0(5)
C55 C56 C57 C44 138.1(5)
C41 C56 C57 C44 -0.4(7)
C43 C44 C57 C56 -0.8(7)
C45 C44 C57 C56 -142.4(5)
C43 C44 C57 C58 142.5(5)
C45 C44 C57 C58 0.9(5)
C47 C46 C58 C59 0.2(7)
C45 C46 C58 C59 142.3(5)
C47 C46 C58 C57 -142.1(4)
C45 C46 C58 C57 0.1(5)
C56 C57 C58 C59 0.6(7)
C44 C57 C58 C59 -143.4(4)
C56 C57 C58 C46 143.5(4)
C44 C57 C58 C46 -0.6(5)
C46 C58 C59 C49 0.2(7)
C57 C58 C59 C49 138.2(5)
C46 C58 C59 C60 -138.3(5)
C57 C58 C59 C60 -0.3(7)
C48 C49 C59 C58 -0.2(7)
C50 C49 C59 C58 -142.7(5)
C48 C49 C59 C60 143.0(4)
C50 C49 C59 C60 0.5(5)
C56 C55 C60 C59 -1.5(7)
C54 C55 C60 C59 137.9(5)
C56 C55 C60 C51 -138.5(5)
C54 C55 C60 C51 0.9(7)
C58 C59 C60 C55 0.7(7)
C49 C59 C60 C55 -142.1(4)
C58 C59 C60 C51 142.1(5)
C49 C59 C60 C51 -0.7(5)
C52 C51 C60 C55 -0.2(7)
C50 C51 C60 C55 142.2(4)
C52 C51 C60 C59 -141.7(4)
C50 C51 C60 C59 0.7(5)
O2 C61 C62 C67 60.2(7)
O1 C61 C62 C67 -120.5(5)
O2 C61 C62 C63 -118.4(6)
O1 C61 C62 C63 60.9(6)
C67 C62 C63 C64 -2.1(8)
C61 C62 C63 C64 176.4(5)
C67 C62 C63 C68 -177.8(5)
C61 C62 C63 C68 0.8(7)
C62 C63 C64 C65 4.5(8)
C68 C63 C64 C65 -179.8(5)
C63 C64 C65 C66 -5.0(9)
C64 C65 C66 C67 3.2(9)
C63 C62 C67 C66 0.4(8)
C61 C62 C67 C66 -178.1(5)
C63 C62 C67 C69 179.6(5)
C61 C62 C67 C69 1.0(8)
C65 C66 C67 C62 -0.9(8)
C65 C66 C67 C69 179.9(5)
O4 C70 C71 C76 -153.3(5)
O3 C70 C71 C76 25.4(7)
O4 C70 C71 C72 20.1(8)
O3 C70 C71 C72 -161.2(4)
C76 C71 C72 C73 -1.7(7)
C70 C71 C72 C73 -175.2(4)
C71 C72 C73 C74 3.3(7)
C72 C73 C74 C75 -2.3(8)
C73 C74 C75 C76 -0.5(8)
C72 C71 C76 C75 -1.1(7)
C70 C71 C76 C75 172.1(5)
C74 C75 C76 C71 2.2(7)
O2 C61 O1 C2 12.2(7)
C62 C61 O1 C2 -167.1(4)
C3 C2 O1 C61 51.9(5)
C12 C2 O1 C61 160.7(4)
C1 C2 O1 C61 -75.0(5)
O4 C70 O3 C1 16.1(7)
C71 C70 O3 C1 -162.7(4)
C9 C1 O3 C70 52.6(5)
C6 C1 O3 C70 159.7(4)
C2 C1 O3 C70 -74.4(5)
